data_1507794
loop_
_publ_author_name
'Yzambart, Gilles'
'Fabre, Bruno'
'Camerel, Franck'
'Roisnel, Thierry'
'Lorcy, Dominique'

_publ_section_title
;
 Controlled Grafting of Tetrathiafulvalene (TTF) Containing Diacetylenic
 Units on Hydrogen-Terminated Silicon Surfaces: From Redox-Active TTF
 Monolayer to Polymer Films
;
_journal_issue 22
_journal_name_full 'The Journal of Physical Chemistry C'
_journal_page_first 12093
_journal_paper_doi 10.1021/jp302041z
_journal_volume 116
_journal_year 2012
_chemical_compound_source 'synthesis as described'
_chemical_formula_moiety 'C16 H18 S4 Si'
_chemical_formula_sum 'C16 H18 S4 Si'
_chemical_formula_weight 366.63
_chemical_name_systematic
;
 ?
;
_space_group_IT_number 15
_symmetry_cell_setting monoclinic
_symmetry_Int_Tables_number 15
_symmetry_space_group_name_Hall '-C 2yc'
_symmetry_space_group_name_H-M 'C 1 2/c 1'
_atom_sites_solution_hydrogens geom
_atom_sites_solution_primary direct
_atom_sites_solution_secondary difmap
_audit_conform_dict_location ftp://ftp.iucr.org/pub/cif_core.dic
_audit_conform_dict_name cif_core.dic
_audit_conform_dict_version 2.3
_audit_creation_date 2010-12-08T13:52:35-00:00
_audit_creation_method 'WinGX routine CIF_UPDATE'
_cell_angle_alpha 90
_cell_angle_beta 96.914(3)
_cell_angle_gamma 90
_cell_formula_units_Z 8
_cell_length_a 12.2489(8)
_cell_length_b 9.5980(8)
_cell_length_c 31.693(2)
_cell_measurement_reflns_used 1973
_cell_measurement_temperature 150(2)
_cell_measurement_theta_max 25.82
_cell_measurement_theta_min 2.59
_cell_measurement_wavelength 0.71073
_cell_volume 3698.9(5)
_computing_cell_refinement 'Bruker SMART (Bruker, 2002)'
_computing_data_collection 'Bruker SAINT (Bruker, 2002)'
_computing_data_reduction 'Bruker SAINT (Bruker, 2002)'
_computing_molecular_graphics 'Ortep-3 for Windows (Farrugia, 1997)'
_computing_publication_material
;
           WinGX publication routines (Farrugia, 1999),
           CRYSCAL (T. Roisnel, local program)
;
_computing_structure_refinement 'SHELXL-97 (Sheldrick, 1997)'
_computing_structure_solution 'SIR97 (Altomare et al., 1999))'
_diffrn_ambient_temperature 150(2)
_diffrn_detector 'CCD plate'
_diffrn_measured_fraction_theta_full 0.984
_diffrn_measured_fraction_theta_max 0.984
_diffrn_measurement_device_type 'APEXII, Bruker-AXS'
_diffrn_measurement_method 'CCD rotation images, thin slices'
_diffrn_radiation_monochromator graphite
_diffrn_radiation_probe x-ray
_diffrn_radiation_type MoK\a
_diffrn_radiation_wavelength 0.71073
_diffrn_reflns_av_R_equivalents 0.0671
_diffrn_reflns_av_unetI/netI 0.0976
_diffrn_reflns_limit_h_max 12
_diffrn_reflns_limit_h_min -15
_diffrn_reflns_limit_k_max 12
_diffrn_reflns_limit_k_min -11
_diffrn_reflns_limit_l_max 41
_diffrn_reflns_limit_l_min -39
_diffrn_reflns_number 13355
_diffrn_reflns_theta_full 27.48
_diffrn_reflns_theta_max 27.48
_diffrn_reflns_theta_min 3.08
_exptl_absorpt_coefficient_mu 0.570
_exptl_absorpt_correction_T_max 0.913
_exptl_absorpt_correction_T_min 0.581
_exptl_absorpt_correction_type multi-scan
_exptl_absorpt_process_details
;
  [Sheldrick, G.M. (2002). SADABS Bruker AXS Inc., Madison, Wisconsin, USA]
;
_exptl_crystal_colour orange
_exptl_crystal_density_diffrn 1.317
_exptl_crystal_density_method 'not measured'
_exptl_crystal_description plate
_exptl_crystal_F_000 1536
_exptl_crystal_size_max 0.49
_exptl_crystal_size_mid 0.3
_exptl_crystal_size_min 0.16
_refine_diff_density_max 0.379
_refine_diff_density_min -0.517
_refine_diff_density_rms 0.088
_refine_ls_extinction_method none
_refine_ls_goodness_of_fit_ref 1.036
_refine_ls_hydrogen_treatment constr
_refine_ls_matrix_type full
_refine_ls_number_parameters 196
_refine_ls_number_reflns 4168
_refine_ls_number_restraints 0
_refine_ls_restrained_S_all 1.036
_refine_ls_R_factor_all 0.1101
_refine_ls_R_factor_gt 0.0594
_refine_ls_shift/su_max 0.001
_refine_ls_shift/su_mean 0
_refine_ls_structure_factor_coef Fsqd
_refine_ls_weighting_details 'calc w=1/[\s^2^(Fo^2^)+(0.0465P)^2^+0.3461P] where P=(Fo^2^+2Fc^2^)/3'
_refine_ls_weighting_scheme calc
_refine_ls_wR_factor_gt 0.1072
_refine_ls_wR_factor_ref 0.1229
_reflns_number_gt 2564
_reflns_number_total 4168
_reflns_threshold_expression >2sigma(I)
_cod_data_source_file jp302041z_si_002.cif
_cod_data_source_block TTF_1
_cod_original_sg_symbol_H-M 'C 2/c'
_cod_database_code 1507794

loop_
_symmetry_equiv_pos_as_xyz
'x, y, z'
'-x, y, -z+1/2'
'x+1/2, y+1/2, z'
'-x+1/2, y+1/2, -z+1/2'
'-x, -y, -z'
'x, -y, z-1/2'
'-x+1/2, -y+1/2, -z'
'x+1/2, -y+1/2, z-1/2'

loop_
_atom_site_label
_atom_site_type_symbol
_atom_site_fract_x
_atom_site_fract_y
_atom_site_fract_z
_atom_site_U_iso_or_equiv
_atom_site_adp_type
_atom_site_occupancy
_atom_site_symmetry_multiplicity
_atom_site_calc_flag
_atom_site_refinement_flags
Si1 Si 0.27020(9) 0.15122(11) 0.21548(3) 0.0311(3) Uani 1 1 d .
C1 C 0.3451(3) 0.2949(4) 0.19261(13) 0.0408(11) Uani 1 1 d .
H1A H 0.3416 0.3788 0.2101 0.061 Uiso 1 1 calc R
H1B H 0.3112 0.3141 0.1636 0.061 Uiso 1 1 calc R
H1C H 0.4221 0.268 0.1921 0.061 Uiso 1 1 calc R
C2 C 0.1291(3) 0.2043(5) 0.22377(14) 0.0460(11) Uani 1 1 d .
H2A H 0.0909 0.1254 0.2351 0.069 Uiso 1 1 calc R
H2B H 0.0889 0.2338 0.1966 0.069 Uiso 1 1 calc R
H2C H 0.1326 0.2819 0.244 0.069 Uiso 1 1 calc R
C3 C 0.2658(3) -0.0077(4) 0.18207(12) 0.0442(11) Uani 1 1 d .
H3A H 0.3407 -0.0433 0.1815 0.066 Uiso 1 1 calc R
H3B H 0.2336 0.015 0.1531 0.066 Uiso 1 1 calc R
H3C H 0.2209 -0.0789 0.1939 0.066 Uiso 1 1 calc R
C4 C 0.3439(3) 0.1094(4) 0.26821(12) 0.0310(9) Uani 1 1 d .
C5 C 0.3902(3) 0.0782(4) 0.30273(12) 0.0260(8) Uani 1 1 d .
C6 C 0.4409(3) 0.0389(4) 0.34203(12) 0.0272(9) Uani 1 1 d .
C7 C 0.4840(3) 0.0019(3) 0.37639(12) 0.0233(8) Uani 1 1 d .
C8 C 0.5302(3) -0.0444(3) 0.41702(11) 0.0212(8) Uani 1 1 d .
C9 C 0.4831(3) -0.1418(3) 0.43984(11) 0.0209(8) Uani 1 1 d .
C10 C 0.3791(3) -0.2188(4) 0.42504(11) 0.0253(8) Uani 1 1 d .
H10A H 0.3438 -0.1765 0.3987 0.038 Uiso 1 1 calc R
H10B H 0.3291 -0.2136 0.4469 0.038 Uiso 1 1 calc R
H10C H 0.3962 -0.3165 0.4198 0.038 Uiso 1 1 calc R
C11 C 0.6605(3) -0.0660(3) 0.48741(11) 0.0209(8) Uani 1 1 d .
C12 C 0.7401(3) -0.0518(3) 0.52028(11) 0.0222(8) Uani 1 1 d .
C13 C 0.8593(3) -0.0677(3) 0.59415(11) 0.0232(8) Uani 1 1 d .
C14 C 0.8927(3) -0.1213(4) 0.63820(11) 0.0304(9) Uani 1 1 d .
H14A H 0.9139 -0.2195 0.6368 0.046 Uiso 1 1 calc R
H14B H 0.8309 -0.1124 0.655 0.046 Uiso 1 1 calc R
H14C H 0.9553 -0.067 0.6516 0.046 Uiso 1 1 calc R
C15 C 0.9103(3) 0.0267(3) 0.57260(11) 0.0228(8) Uani 1 1 d .
C16 C 1.0125(3) 0.1079(4) 0.58760(12) 0.0310(9) Uani 1 1 d .
H16A H 1.0371 0.0844 0.6173 0.046 Uiso 1 1 calc R
H16B H 0.9966 0.2078 0.5853 0.046 Uiso 1 1 calc R
H16C H 1.0704 0.0844 0.57 0.046 Uiso 1 1 calc R
S1 S 0.55081(7) -0.18328(9) 0.48947(3) 0.0236(2) Uani 1 1 d .
S2 S 0.65641(7) 0.02879(9) 0.43975(3) 0.0246(2) Uani 1 1 d .
S3 S 0.74043(7) -0.14659(9) 0.56764(3) 0.0251(2) Uani 1 1 d .
S4 S 0.85233(7) 0.06193(9) 0.51988(3) 0.0254(2) Uani 1 1 d .

loop_
_atom_site_aniso_label
_atom_site_aniso_U_11
_atom_site_aniso_U_22
_atom_site_aniso_U_33
_atom_site_aniso_U_23
_atom_site_aniso_U_13
_atom_site_aniso_U_12
Si1 0.0270(6) 0.0360(7) 0.0289(6) 0.0059(5) -0.0017(5) -0.0017(5)
C1 0.039(2) 0.038(3) 0.045(3) 0.013(2) 0.003(2) 0.001(2)
C2 0.031(2) 0.052(3) 0.053(3) 0.005(2) -0.002(2) -0.001(2)
C3 0.050(3) 0.052(3) 0.032(2) -0.002(2) 0.008(2) -0.009(2)
C4 0.029(2) 0.028(2) 0.037(2) 0.0052(18) 0.0041(18) -0.0025(17)
C5 0.022(2) 0.027(2) 0.030(2) 0.0025(17) 0.0043(17) -0.0024(16)
C6 0.022(2) 0.028(2) 0.031(2) 0.0016(17) -0.0002(17) -0.0062(16)
C7 0.0209(19) 0.0193(19) 0.031(2) -0.0015(16) 0.0067(17) -0.0032(15)
C8 0.0141(17) 0.0194(19) 0.030(2) -0.0017(16) 0.0014(15) 0.0011(14)
C9 0.0145(17) 0.0221(19) 0.026(2) -0.0006(15) 0.0003(15) -0.0006(15)
C10 0.0214(19) 0.019(2) 0.035(2) 0.0013(16) 0.0024(17) -0.0017(15)
C11 0.0185(18) 0.0158(18) 0.029(2) 0.0002(15) 0.0055(16) 0.0013(14)
C12 0.0198(18) 0.0185(19) 0.029(2) 0.0000(15) 0.0042(16) -0.0030(15)
C13 0.0202(19) 0.020(2) 0.029(2) -0.0046(16) 0.0033(16) 0.0028(15)
C14 0.036(2) 0.024(2) 0.030(2) 0.0023(17) 0.0001(18) 0.0028(17)
C15 0.0190(18) 0.0194(19) 0.029(2) -0.0014(16) -0.0015(16) 0.0016(15)
C16 0.025(2) 0.022(2) 0.043(2) 0.0005(18) -0.0031(18) -0.0031(16)
S1 0.0185(5) 0.0215(5) 0.0303(5) 0.0036(4) 0.0012(4) -0.0047(4)
S2 0.0203(5) 0.0229(5) 0.0301(5) 0.0041(4) 0.0012(4) -0.0053(4)
S3 0.0222(5) 0.0243(5) 0.0289(5) 0.0038(4) 0.0029(4) -0.0037(4)
S4 0.0200(5) 0.0254(5) 0.0300(5) 0.0040(4) 0.0001(4) -0.0052(4)

loop_
_atom_type_symbol
_atom_type_description
_atom_type_scat_dispersion_real
_atom_type_scat_dispersion_imag
_atom_type_scat_source
C C 0.0033 0.0016 'International Tables Vol C Tables 4.2.6.8 and 6.1.1.4'
H H 0 0 'International Tables Vol C Tables 4.2.6.8 and 6.1.1.4'
Si Si 0.0817 0.0704 'International Tables Vol C Tables 4.2.6.8 and 6.1.1.4'
S S 0.1246 0.1234 'International Tables Vol C Tables 4.2.6.8 and 6.1.1.4'

loop_
_geom_angle_atom_site_label_1
_geom_angle_atom_site_label_2
_geom_angle_atom_site_label_3
_geom_angle
C4 Si1 C2 107.13(18)
C4 Si1 C1 107.76(17)
C2 Si1 C1 111.44(19)
C4 Si1 C3 108.41(18)
C2 Si1 C3 110.15(19)
C1 Si1 C3 111.77(19)
Si1 C1 H1A 109.5
Si1 C1 H1B 109.5
H1A C1 H1B 109.5
Si1 C1 H1C 109.5
H1A C1 H1C 109.5
H1B C1 H1C 109.5
Si1 C2 H2A 109.5
Si1 C2 H2B 109.5
H2A C2 H2B 109.5
Si1 C2 H2C 109.5
H2A C2 H2C 109.5
H2B C2 H2C 109.5
Si1 C3 H3A 109.5
Si1 C3 H3B 109.5
H3A C3 H3B 109.5
Si1 C3 H3C 109.5
H3A C3 H3C 109.5
H3B C3 H3C 109.5
C5 C4 Si1 177.9(3)
C4 C5 C6 178.2(4)
C7 C6 C5 178.6(4)
C6 C7 C8 177.5(4)
C9 C8 C7 123.7(3)
C9 C8 S2 117.7(3)
C7 C8 S2 118.7(3)
C8 C9 C10 125.1(3)
C8 C9 S1 117.1(3)
C10 C9 S1 117.8(2)
C9 C10 H10A 109.5
C9 C10 H10B 109.5
H10A C10 H10B 109.5
C9 C10 H10C 109.5
H10A C10 H10C 109.5
H10B C10 H10C 109.5
C12 C11 S2 123.7(3)
C12 C11 S1 121.4(3)
S2 C11 S1 114.84(19)
C11 C12 S3 122.4(3)
C11 C12 S4 123.5(3)
S3 C12 S4 114.04(19)
C15 C13 C14 128.2(3)
C15 C13 S3 117.3(3)
C14 C13 S3 114.5(3)
C13 C14 H14A 109.5
C13 C14 H14B 109.5
H14A C14 H14B 109.5
C13 C14 H14C 109.5
H14A C14 H14C 109.5
H14B C14 H14C 109.5
C13 C15 C16 127.9(3)
C13 C15 S4 117.0(3)
C16 C15 S4 115.1(3)
C15 C16 H16A 109.5
C15 C16 H16B 109.5
H16A C16 H16B 109.5
C15 C16 H16C 109.5
H16A C16 H16C 109.5
H16B C16 H16C 109.5
C9 S1 C11 95.92(16)
C11 S2 C8 94.41(16)
C12 S3 C13 95.83(16)
C12 S4 C15 95.74(16)

loop_
_geom_bond_atom_site_label_1
_geom_bond_atom_site_label_2
_geom_bond_distance
Si1 C4 1.845(4)
Si1 C2 1.851(4)
Si1 C1 1.852(4)
Si1 C3 1.854(4)
C1 H1A 0.98
C1 H1B 0.98
C1 H1C 0.98
C2 H2A 0.98
C2 H2B 0.98
C2 H2C 0.98
C3 H3A 0.98
C3 H3B 0.98
C3 H3C 0.98
C4 C5 1.208(5)
C5 C6 1.376(5)
C6 C7 1.205(5)
C7 C8 1.414(5)
C8 C9 1.352(5)
C8 S2 1.771(3)
C9 C10 1.499(4)
C9 S1 1.734(3)
C10 H10A 0.98
C10 H10B 0.98
C10 H10C 0.98
C11 C12 1.346(4)
C11 S2 1.759(3)
C11 S1 1.759(3)
C12 S3 1.755(3)
C12 S4 1.756(3)
C13 C15 1.335(5)
C13 C14 1.498(5)
C13 S3 1.762(3)
C14 H14A 0.98
C14 H14B 0.98
C14 H14C 0.98
C15 C16 1.502(4)
C15 S4 1.768(3)
C16 H16A 0.98
C16 H16B 0.98
C16 H16C 0.98

loop_
_geom_torsion_atom_site_label_1
_geom_torsion_atom_site_label_2
_geom_torsion_atom_site_label_3
_geom_torsion_atom_site_label_4
_geom_torsion
C7 C8 C9 C10 2.8(5)
S2 C8 C9 C10 -177.5(3)
C7 C8 C9 S1 -179.0(3)
S2 C8 C9 S1 0.8(4)
S2 C11 C12 S3 179.11(18)
S1 C11 C12 S3 -0.7(4)
S2 C11 C12 S4 -0.9(4)
S1 C11 C12 S4 179.28(18)
C14 C13 C15 C16 -2.5(6)
S3 C13 C15 C16 -179.7(3)
C14 C13 C15 S4 177.3(3)
S3 C13 C15 S4 0.1(4)
C8 C9 S1 C11 0.7(3)
C10 C9 S1 C11 179.0(3)
C12 C11 S1 C9 178.0(3)
S2 C11 S1 C9 -1.9(2)
C12 C11 S2 C8 -177.7(3)
S1 C11 S2 C8 2.1(2)
C9 C8 S2 C11 -1.8(3)
C7 C8 S2 C11 178.0(3)
C11 C12 S3 C13 -177.2(3)
S4 C12 S3 C13 2.8(2)
C15 C13 S3 C12 -1.8(3)
C14 C13 S3 C12 -179.4(3)
C11 C12 S4 C15 177.2(3)
S3 C12 S4 C15 -2.8(2)
C13 C15 S4 C12 1.6(3)
C16 C15 S4 C12 -178.5(3)

loop_
_cod_related_entry_id
_cod_related_entry_code
_cod_related_entry_database
1 30651927 ChemSpider
